data_7027019
loop_
_publ_author_name
'Watkinson, Michael'
'Fondo, Matilde'
'Bermejo, Manuel R.'
'Sousa, Antonio'
'McAuliffe, Charles A.'
'Pritchard, Robin G.'
'Jaiboon, Nongnuj'
'Aurangzeb, Nadeem'
'Naeem, Mohammed'

_publ_section_title
;
 Further attempts to rationalise the co-ordination chemistry of manganese
 with Schiff base ligands and supplementary carboxylate donors
;
_journal_issue 1
_journal_name_full 'Journal of the Chemical Society, Dalton Transactions'
_journal_page_first 31
_journal_paper_doi 10.1039/a805555f
_journal_year 1999
_chemical_formula_sum 'C28 H32 Mn N2 O8'
_chemical_formula_weight 579.50
_chemical_name_systematic
;
 ?
;
_space_group_IT_number 14
_symmetry_cell_setting monoclinic
_symmetry_space_group_name_Hall '-P 2ybc'
_symmetry_space_group_name_H-M 'P 1 21/c 1'
_atom_sites_solution_hydrogens geom
_atom_sites_solution_primary direct
_atom_sites_solution_secondary difmap
_audit_creation_method SHELXL
_cell_angle_alpha 90.00
_cell_angle_beta 99.33(6)
_cell_angle_gamma 90.00
_cell_formula_units_Z 4
_cell_length_a 10.440(6)
_cell_length_b 13.647(5)
_cell_length_c 19.300(11)
_cell_measurement_reflns_used 30
_cell_measurement_temperature 293(2)
_cell_measurement_theta_max 22.102
_cell_measurement_theta_min 10.162
_cell_volume 2713(2)
_computing_cell_refinement 'Siemens XSCANS'
_computing_data_collection 'Siemens XSCANS'
_computing_data_reduction 'Siemens XSCANS'
_computing_molecular_graphics 'Siemens SHELXTL'
_computing_publication_material 'Siemens SHELXTL'
_computing_structure_refinement 'SHELXL-93 (Sheldrick, 1993)'
_computing_structure_solution 'SHELXS-86 (Sheldrick, 1990)'
_diffrn_ambient_temperature 293(2)
_diffrn_measurement_device 'Siemens P4'
_diffrn_measurement_method '\w scans'
_diffrn_radiation_monochromator graphite
_diffrn_radiation_source 'fine-focus sealed tube'
_diffrn_radiation_type MoK\a
_diffrn_radiation_wavelength 0.71073
_diffrn_reflns_av_R_equivalents 0.0866
_diffrn_reflns_av_sigmaI/netI 0.0868
_diffrn_reflns_limit_h_max 11
_diffrn_reflns_limit_h_min -1
_diffrn_reflns_limit_k_max 14
_diffrn_reflns_limit_k_min -1
_diffrn_reflns_limit_l_max 20
_diffrn_reflns_limit_l_min -20
_diffrn_reflns_number 4657
_diffrn_reflns_theta_max 22.51
_diffrn_reflns_theta_min 1.84
_diffrn_standards_decay_% 37.83
_diffrn_standards_interval_count 97
_diffrn_standards_number 3
_exptl_absorpt_coefficient_mu 0.540
_exptl_crystal_colour 'deep red'
_exptl_crystal_density_diffrn 1.419
_exptl_crystal_description blocks
_exptl_crystal_F_000 1212
_exptl_crystal_size_max 0.62
_exptl_crystal_size_mid 0.43
_exptl_crystal_size_min .21
_refine_diff_density_max 0.603
_refine_diff_density_min -0.895
_refine_diff_density_rms 0.094
_refine_ls_extinction_method none
_refine_ls_goodness_of_fit_all 1.060
_refine_ls_goodness_of_fit_obs 1.175
_refine_ls_matrix_type full
_refine_ls_number_parameters 343
_refine_ls_number_reflns 3544
_refine_ls_number_restraints 2
_refine_ls_restrained_S_all 1.070
_refine_ls_restrained_S_obs 1.175
_refine_ls_R_factor_all 0.1491
_refine_ls_R_factor_obs 0.0961
_refine_ls_shift/esd_max -0.055
_refine_ls_shift/esd_mean 0.003
_refine_ls_structure_factor_coef Fsqd
_refine_ls_weighting_details 'w=1/[\s^2^(Fo^2^)+(0.1375P)^2^+10.5499P] where P=(Fo^2^+2Fc^2^)/3'
_refine_ls_weighting_scheme calc
_refine_ls_wR_factor_all 0.3005
_refine_ls_wR_factor_obs 0.2527
_reflns_number_observed 2169
_reflns_number_total 3547
_reflns_observed_criterion >2sigma(I)
_cod_data_source_file 805555Fsup1.cif
_cod_data_source_block Figure4b
_cod_depositor_comments
;
The following automatic conversions were performed:

'_symmetry_cell_setting' value 'Monoclinic' changed to 'monoclinic'
according to /home/saulius/struct/CIF-dictionaries/cif_core.dic
dictionary named 'cif_core.dic' version 2.4.2 from 2011-04-26.

Automatic conversion script
Id: cif_fix_values 1891 2012-01-12 08:04:46Z andrius 

The following automatic conversions were performed:

'_refine_ls_weighting_scheme' value 'calc
w=1/[\s^2^(Fo^2^)+(0.1375P)^2^+10.5499P] where P=(Fo^2^+2Fc^2^)/3'
was changed to 'calc'. New tag '_refine_ls_weighting_details' was
created. The value of the new tag was set to
'w=1/[\s^2^(Fo^2^)+(0.1375P)^2^+10.5499P] where P=(Fo^2^+2Fc^2^)/3'.

Automatic conversion script
Id: cif_fix_values 3143 2015-03-26 13:38:13Z robertas 
;
_cod_original_cell_volume 2713.4(24)
_cod_original_sg_symbol_H-M P2(1)/c
_cod_database_code 7027019

loop_
_symmetry_equiv_pos_as_xyz
'x, y, z'
'-x, y+1/2, -z+1/2'
'-x, -y, -z'
'x, -y-1/2, z-1/2'

loop_
_atom_site_aniso_label
_atom_site_aniso_U_11
_atom_site_aniso_U_22
_atom_site_aniso_U_33
_atom_site_aniso_U_23
_atom_site_aniso_U_13
_atom_site_aniso_U_12
Mn1 0.0627(9) 0.0449(9) 0.0506(8) 0.0022(7) 0.0117(6) -0.0024(7)
N1 0.059(5) 0.065(6) 0.067(5) 0.014(5) 0.016(4) 0.000(4)
N2 0.065(6) 0.086(7) 0.056(5) -0.012(5) 0.020(4) -0.003(5)
O1 0.076(5) 0.040(4) 0.057(4) 0.002(3) 0.018(3) -0.002(3)
O2 0.078(5) 0.045(4) 0.055(4) -0.001(3) 0.018(3) -0.014(3)
O3 0.087(5) 0.050(4) 0.070(4) -0.011(4) 0.020(4) 0.004(4)
O4 0.079(5) 0.077(5) 0.089(5) -0.009(4) 0.035(4) -0.020(4)
O5 0.066(5) 0.099(6) 0.057(4) 0.018(4) 0.009(4) 0.000(4)
O6 0.080(5) 0.055(4) 0.052(4) 0.009(3) 0.005(3) 0.005(4)
O7 0.092(6) 0.121(7) 0.068(5) 0.021(5) 0.008(4) 0.023(5)
C1 0.065(6) 0.040(6) 0.056(6) -0.001(5) 0.001(5) 0.003(5)
C2 0.081(8) 0.048(6) 0.057(6) 0.000(5) -0.011(6) -0.014(5)
C3 0.103(9) 0.044(6) 0.089(9) -0.001(6) -0.009(7) 0.000(6)
C4 0.094(9) 0.042(7) 0.117(10) 0.008(7) 0.012(8) -0.011(6)
C5 0.104(10) 0.056(7) 0.093(9) 0.006(7) 0.017(7) -0.027(7)
C6 0.067(7) 0.060(7) 0.062(6) 0.007(5) 0.014(5) -0.009(6)
C7 0.082(8) 0.082(9) 0.065(7) 0.013(6) 0.010(6) -0.013(7)
C8 0.058(7) 0.159(14) 0.126(11) 0.002(11) 0.042(8) 0.015(8)
C9 0.232(31) 0.213(27) 0.613(67) -0.203(37) 0.257(41) -0.020(24)
C10 0.153(15) 0.197(20) 0.119(12) -0.063(13) 0.072(12) -0.031(15)
C11 0.075(7) 0.055(7) 0.065(7) -0.018(5) 0.008(6) -0.003(6)
C12 0.090(8) 0.046(6) 0.055(6) 0.000(5) -0.010(6) 0.000(6)
C13 0.097(9) 0.050(7) 0.086(8) -0.016(6) 0.000(7) 0.006(6)
C14 0.104(10) 0.053(7) 0.107(10) -0.001(7) 0.004(8) -0.025(7)
C15 0.105(10) 0.075(9) 0.082(8) 0.005(7) 0.014(7) -0.039(8)
C16 0.068(7) 0.060(7) 0.065(7) -0.009(6) 0.003(5) -0.009(6)
C17 0.060(6) 0.051(6) 0.050(6) -0.001(5) 0.001(5) -0.011(5)
C18 0.090(8) 0.040(6) 0.058(7) -0.003(5) 0.013(6) 0.015(5)
C19 0.058(6) 0.066(7) 0.110(9) 0.020(7) 0.027(6) -0.003(6)
C20 0.046(6) 0.065(7) 0.067(7) 0.015(6) 0.005(5) -0.011(5)
C21 0.065(7) 0.079(8) 0.060(6) 0.008(6) 0.013(5) -0.006(6)
C22 0.067(8) 0.091(9) 0.086(9) 0.011(8) 0.009(7) 0.008(7)
C23 0.090(9) 0.086(9) 0.095(10) -0.012(8) 0.019(8) 0.006(7)
C24 0.102(10) 0.117(12) 0.069(8) -0.013(8) -0.004(8) -0.001(9)
C25 0.055(7) 0.105(10) 0.079(9) 0.003(8) -0.005(6) -0.009(7)
C26 0.109(9) 0.077(8) 0.072(7) -0.019(6) 0.008(7) 0.026(7)
C27 0.115(12) 0.127(12) 0.124(12) -0.016(10) 0.035(10) -0.042(10)

loop_
_atom_site_label
_atom_site_type_symbol
_atom_site_fract_x
_atom_site_fract_y
_atom_site_fract_z
_atom_site_U_iso_or_equiv
_atom_site_thermal_displace_type
_atom_site_occupancy
_atom_site_calc_flag
_atom_site_refinement_flags
Mn1 Mn 0.02490(14) 0.00310(10) 0.36780(7) 0.0525(5) Uani 1 d .
N1 N 0.1776(8) 0.0782(7) 0.3420(4) 0.063(2) Uani 1 d .
N2 N 0.0699(8) -0.1215(7) 0.3178(4) 0.068(2) Uani 1 d .
O1 O -0.0173(6) 0.1126(4) 0.4215(3) 0.057(2) Uani 1 d .
O2 O -0.1113(6) -0.0659(4) 0.4025(3) 0.059(2) Uani 1 d .
O3 O -0.1377(7) 0.2399(5) 0.4891(3) 0.068(2) Uani 1 d .
O4 O -0.3020(7) -0.1189(5) 0.4677(4) 0.079(2) Uani 1 d .
O5 O -0.0784(7) 0.0580(6) 0.2710(4) 0.074(2) Uani 1 d .
O6 O 0.1697(6) -0.0455(5) 0.4656(3) 0.063(2) Uani 1 d .
H6A H 0.1527(6) -0.1042(5) 0.4756(3) 0.080 Uiso 1 d R
O7 O -0.2108(8) 0.0920(7) 0.1732(4) 0.094(3) Uani 1 d .
C1 C 0.0079(9) 0.2074(7) 0.4124(5) 0.055(2) Uani 1 d .
C2 C -0.0550(11) 0.2771(7) 0.4475(5) 0.065(3) Uani 1 d .
C3 C -0.0304(13) 0.3781(8) 0.4389(6) 0.081(3) Uani 1 d .
H3A H -0.0752(13) 0.4249(8) 0.4634(6) 0.080 Uiso 1 d R
C4 C 0.0566(12) 0.4088(8) 0.3982(7) 0.085(4) Uani 1 d .
H4A H 0.0699(12) 0.4776(8) 0.3918(7) 0.080 Uiso 1 d R
C5 C 0.1212(13) 0.3424(8) 0.3653(6) 0.084(4) Uani 1 d .
H5A H 0.1844(13) 0.3651(8) 0.3380(6) 0.080 Uiso 1 d R
C6 C 0.1006(10) 0.2403(7) 0.3707(5) 0.062(3) Uani 1 d .
C7 C 0.1857(11) 0.1738(9) 0.3433(6) 0.077(3) Uani 1 d .
H7A H 0.2547(11) 0.2029(9) 0.3229(6) 0.080 Uiso 1 d R
C8 C 0.2936(11) 0.0314(12) 0.3201(8) 0.111(5) Uani 1 d D
H8A H 0.3623(11) 0.0269(12) 0.3596(8) 0.080 Uiso 1 d R
H8B H 0.3227(11) 0.0741(12) 0.2864(8) 0.080 Uiso 1 d R
C9 C 0.2605(20) -0.0428(13) 0.2599(12) 0.332(24) Uani 1 d D
H9A H 0.3147(20) -0.0841(13) 0.2926(12) 0.080 Uiso 1 d R
H9B H 0.3036(20) -0.0392(13) 0.2196(12) 0.080 Uiso 1 d R
C10 C 0.1734(17) -0.1281(15) 0.2757(8) 0.151(7) Uani 1 d D
H10A H 0.1306(17) -0.1038(15) 0.2313(8) 0.080 Uiso 1 d R
H10B H 0.2036(17) -0.1931(15) 0.2682(8) 0.080 Uiso 1 d R
C11 C 0.0113(11) -0.2043(8) 0.3195(5) 0.065(3) Uani 1 d .
H11A H 0.0391(11) -0.2563(8) 0.2919(5) 0.080 Uiso 1 d R
C12 C -0.0885(11) -0.2288(7) 0.3585(5) 0.066(3) Uani 1 d .
C13 C -0.1286(12) -0.3278(8) 0.3564(6) 0.079(3) Uani 1 d .
H13A H -0.0873(12) -0.3748(8) 0.3303(6) 0.080 Uiso 1 d R
C14 C -0.2267(13) -0.3557(9) 0.3918(7) 0.090(4) Uani 1 d .
H14A H -0.2528(13) -0.4232(9) 0.3911(7) 0.080 Uiso 1 d R
C15 C -0.2833(13) -0.2879(9) 0.4298(6) 0.088(4) Uani 1 d .
H15A H -0.3533(13) -0.3073(9) 0.4535(6) 0.080 Uiso 1 d R
C16 C -0.2472(10) -0.1907(8) 0.4324(5) 0.065(3) Uani 1 d .
C17 C -0.1469(9) -0.1596(7) 0.3974(5) 0.055(2) Uani 1 d .
C18 C -0.1904(12) 0.0663(7) 0.2354(6) 0.062(3) Uani 1 d .
C19 C -0.3092(10) 0.0407(8) 0.2693(6) 0.076(3) Uani 1 d .
H19A H -0.2820(10) 0.0044(8) 0.3118(6) 0.080 Uiso 1 d R
H19B H -0.3670(10) 0.0001(8) 0.2378(6) 0.080 Uiso 1 d R
C20 C -0.3807(9) 0.1330(7) 0.2853(6) 0.060(3) Uani 1 d .
C21 C -0.4648(10) 0.1793(8) 0.2338(5) 0.067(3) Uani 1 d .
H21A H -0.4804(10) 0.1519(8) 0.1874(5) 0.080 Uiso 1 d R
C22 C -0.5303(11) 0.2640(9) 0.2490(7) 0.082(3) Uani 1 d .
H22A H -0.5880(11) 0.2959(9) 0.2120(7) 0.080 Uiso 1 d R
C23 C -0.5060(12) 0.3016(10) 0.3161(7) 0.090(4) Uani 1 d .
H23A H -0.5518(12) 0.3591(10) 0.3271(7) 0.080 Uiso 1 d R
C24 C -0.4234(14) 0.2571(11) 0.3665(7) 0.098(4) Uani 1 d .
H24A H -0.4049(14) 0.2852(11) 0.4126(7) 0.080 Uiso 1 d R
C25 C -0.3591(10) 0.1723(10) 0.3505(6) 0.081(3) Uani 1 d .
H25A H -0.3027(10) 0.1390(10) 0.3873(6) 0.080 Uiso 1 d R
C26 C -0.1998(12) 0.3059(9) 0.5302(6) 0.087(4) Uani 1 d .
H26A H -0.2541(12) 0.2694(9) 0.5566(6) 0.080 Uiso 1 d R
H26B H -0.1349(12) 0.3404(9) 0.5620(6) 0.080 Uiso 1 d R
H26C H -0.2518(12) 0.3520(9) 0.5004(6) 0.080 Uiso 1 d R
C27 C -0.4161(14) -0.1411(12) 0.4948(8) 0.120(5) Uani 1 d .
H27A H -0.4433(14) -0.0839(12) 0.5175(8) 0.080 Uiso 1 d R
H27B H -0.4843(14) -0.1615(12) 0.4582(8) 0.080 Uiso 1 d R
H27C H -0.3969(14) -0.1929(12) 0.5285(8) 0.080 Uiso 1 d R
O1X O 0.5586(18) -0.0164(14) 0.0363(9) 0.224(7) Uiso 1 d .
H1A H 0.4938(18) 0.0012(14) -0.0054(9) 0.080 Uiso 1 d R
C1X C 0.5552(20) 0.0622(15) 0.0772(11) 0.178(8) Uiso 1 d .
H1X1 H 0.6355(30) 0.0670(29) 0.1093(23) 0.080 Uiso 1 calc R
H1X2 H 0.4846(41) 0.0559(25) 0.1031(26) 0.080 Uiso 1 calc R
H1X3 H 0.5432(60) 0.1200(16) 0.0486(11) 0.080 Uiso 1 calc R

loop_
_atom_type_symbol
_atom_type_description
_atom_type_scat_dispersion_real
_atom_type_scat_dispersion_imag
_atom_type_scat_source
C C 0.0033 0.0016 'International Tables Vol C Tables 4.2.6.8 and 6.1.1.4'
H H 0.0000 0.0000 'International Tables Vol C Tables 4.2.6.8 and 6.1.1.4'
N N 0.0061 0.0033 'International Tables Vol C Tables 4.2.6.8 and 6.1.1.4'
O O 0.0106 0.0060 'International Tables Vol C Tables 4.2.6.8 and 6.1.1.4'
Mn Mn 0.3368 0.7283 'International Tables Vol C Tables 4.2.6.8 and 6.1.1.4'

loop_
_geom_angle_atom_site_label_1
_geom_angle_atom_site_label_2
_geom_angle_atom_site_label_3
_geom_angle
_geom_angle_site_symmetry_3
O1 Mn1 O2 86.9(3) .
O1 Mn1 N1 89.8(3) .
O2 Mn1 N1 173.8(3) .
O1 Mn1 N2 175.1(3) .
O2 Mn1 N2 89.8(3) .
N1 Mn1 N2 93.1(3) .
O1 Mn1 O5 94.1(3) .
O2 Mn1 O5 100.4(3) .
N1 Mn1 O5 85.0(3) .
N2 Mn1 O5 90.0(3) .
O1 Mn1 O6 87.7(3) .
O2 Mn1 O6 89.9(3) .
N1 Mn1 O6 84.8(3) .
N2 Mn1 O6 88.7(3) .
O5 Mn1 O6 169.7(3) .
C7 N1 C8 112.3(10) .
C7 N1 Mn1 123.5(8) .
C8 N1 Mn1 124.1(8) .
C11 N2 C10 111.0(11) .
C11 N2 Mn1 124.8(7) .
C10 N2 Mn1 124.2(9) .
C1 O1 Mn1 128.2(6) .
C17 O2 Mn1 131.4(6) .
C2 O3 C26 118.7(8) .
C16 O4 C27 118.5(9) .
C18 O5 Mn1 143.1(7) .
O1 C1 C2 118.6(9) .
O1 C1 C6 122.9(9) .
C2 C1 C6 118.4(9) .
O3 C2 C1 115.1(8) .
O3 C2 C3 124.9(11) .
C1 C2 C3 120.0(11) .
C4 C3 C2 121.2(12) .
C5 C4 C3 119.8(11) .
C4 C5 C6 122.2(11) .
C5 C6 C7 119.1(10) .
C5 C6 C1 118.4(10) .
C7 C6 C1 121.9(9) .
N1 C7 C6 126.7(11) .
N1 C8 C9 113.8(12) .
C10 C9 C8 114.5(16) .
N2 C10 C9 125.5(15) .
N2 C11 C12 127.8(9) .
C17 C12 C13 120.4(11) .
C17 C12 C11 122.9(9) .
C13 C12 C11 116.7(10) .
C14 C13 C12 119.5(11) .
C13 C14 C15 119.9(11) .
C14 C15 C16 122.0(12) .
O4 C16 C15 124.9(11) .
O4 C16 C17 115.3(9) .
C15 C16 C17 119.8(11) .
O2 C17 C16 118.5(9) .
O2 C17 C12 123.1(9) .
C16 C17 C12 118.4(9) .
O7 C18 O5 123.6(10) .
O7 C18 C19 117.1(11) .
O5 C18 C19 119.3(9) .
C20 C19 C18 110.8(8) .
C25 C20 C21 118.8(11) .
C25 C20 C19 120.3(10) .
C21 C20 C19 120.9(10) .
C20 C21 C22 120.6(11) .
C23 C22 C21 118.9(11) .
C24 C23 C22 120.9(13) .
C23 C24 C25 119.5(12) .
C20 C25 C24 121.4(11) .
C1X O1X O1X 100.6(19) 3_655

loop_
_geom_bond_atom_site_label_1
_geom_bond_atom_site_label_2
_geom_bond_distance
_geom_bond_site_symmetry_2
Mn1 O1 1.911(6) .
Mn1 O2 1.915(6) .
Mn1 N1 2.024(8) .
Mn1 N2 2.047(9) .
Mn1 O5 2.136(7) .
Mn1 O6 2.316(6) .
N1 C7 1.307(14) .
N1 C8 1.490(14) .
N2 C11 1.288(13) .
N2 C10 1.46(2) .
O1 C1 1.337(10) .
O2 C17 1.330(11) .
O3 C2 1.369(12) .
O3 C26 1.424(11) .
O4 C16 1.371(12) .
O4 C27 1.409(14) .
O5 C18 1.261(12) .
O7 C18 1.235(11) .
C1 C2 1.392(13) .
C1 C6 1.428(13) .
C2 C3 1.417(14) .
C3 C4 1.36(2) .
C4 C5 1.35(2) .
C5 C6 1.417(14) .
C6 C7 1.430(15) .
C8 C9 1.538(2) .
C9 C10 1.538(2) .
C11 C12 1.421(15) .
C12 C17 1.406(14) .
C12 C13 1.413(15) .
C13 C14 1.37(2) .
C14 C15 1.37(2) .
C15 C16 1.378(15) .
C16 C17 1.401(13) .
C18 C19 1.534(14) .
C19 C20 1.521(14) .
C20 C25 1.353(14) .
C20 C21 1.369(14) .
C21 C22 1.398(15) .
C22 C23 1.38(2) .
C23 C24 1.34(2) .
C24 C25 1.40(2) .
O1X C1X 1.34(2) .
O1X O1X 1.76(3) 3_655

loop_
_geom_torsion_atom_site_label_1
_geom_torsion_atom_site_label_2
_geom_torsion_atom_site_label_3
_geom_torsion_atom_site_label_4
_geom_torsion
O1 Mn1 N1 C7 -22.7(9)
O2 Mn1 N1 C7 -80.4(31)
N2 Mn1 N1 C7 161.2(9)
O5 Mn1 N1 C7 71.5(9)
O6 Mn1 N1 C7 -110.4(9)
O1 Mn1 N1 C8 156.8(9)
O2 Mn1 N1 C8 99.1(30)
N2 Mn1 N1 C8 -19.3(9)
O5 Mn1 N1 C8 -109.1(9)
O6 Mn1 N1 C8 69.1(9)
O1 Mn1 N2 C11 47.2(41)
O2 Mn1 N2 C11 -0.4(9)
N1 Mn1 N2 C11 174.1(9)
O5 Mn1 N2 C11 -100.8(9)
O6 Mn1 N2 C11 89.4(9)
O1 Mn1 N2 C10 -132.6(36)
O2 Mn1 N2 C10 179.8(11)
N1 Mn1 N2 C10 -5.6(11)
O5 Mn1 N2 C10 79.4(11)
O6 Mn1 N2 C10 -90.3(11)
O2 Mn1 O1 C1 -158.2(8)
N1 Mn1 O1 C1 27.0(8)
N2 Mn1 O1 C1 154.1(34)
O5 Mn1 O1 C1 -58.0(8)
O6 Mn1 O1 C1 111.8(8)
O1 Mn1 O2 C17 -171.9(8)
N1 Mn1 O2 C17 -114.1(29)
N2 Mn1 O2 C17 4.4(8)
O5 Mn1 O2 C17 94.4(8)
O6 Mn1 O2 C17 -84.3(8)
O1 Mn1 O5 C18 -79.6(12)
O2 Mn1 O5 C18 7.9(12)
N1 Mn1 O5 C18 -169.1(12)
N2 Mn1 O5 C18 97.8(12)
O6 Mn1 O5 C18 -179.3(12)
Mn1 O1 C1 C2 166.4(6)
Mn1 O1 C1 C6 -16.3(13)
C26 O3 C2 C1 176.1(9)
C26 O3 C2 C3 -3.5(15)
O1 C1 C2 O3 0.5(13)
C6 C1 C2 O3 -177.0(8)
O1 C1 C2 C3 -180.0(9)
C6 C1 C2 C3 2.6(14)
O3 C2 C3 C4 177.9(10)
C1 C2 C3 C4 -1.6(17)
C2 C3 C4 C5 -0.2(19)
C3 C4 C5 C6 0.9(20)
C4 C5 C6 C7 -170.8(11)
C4 C5 C6 C1 0.1(18)
O1 C1 C6 C5 -179.2(9)
C2 C1 C6 C5 -1.9(14)
O1 C1 C6 C7 -8.6(15)
C2 C1 C6 C7 168.7(9)
C8 N1 C7 C6 -170.9(11)
Mn1 N1 C7 C6 8.6(16)
C5 C6 C7 N1 -177.6(11)
C1 C6 C7 N1 11.8(17)
C7 N1 C8 C9 -128.2(15)
Mn1 N1 C8 C9 52.3(16)
N1 C8 C9 C10 -58.6(22)
C11 N2 C10 C9 177.7(17)
Mn1 N2 C10 C9 -2.5(24)
C8 C9 C10 N2 34.9(28)
C10 N2 C11 C12 175.5(12)
Mn1 N2 C11 C12 -4.3(16)
N2 C11 C12 C17 6.2(17)
N2 C11 C12 C13 -174.2(11)
C17 C12 C13 C14 1.1(16)
C11 C12 C13 C14 -178.6(10)
C12 C13 C14 C15 -1.1(18)
C13 C14 C15 C16 1.7(20)
C27 O4 C16 C15 -10.1(17)
C27 O4 C16 C17 170.2(10)
C14 C15 C16 O4 178.2(11)
C14 C15 C16 C17 -2.2(18)
Mn1 O2 C17 C16 176.1(6)
Mn1 O2 C17 C12 -3.8(13)
O4 C16 C17 O2 1.7(13)
C15 C16 C17 O2 -177.9(9)
O4 C16 C17 C12 -178.3(8)
C15 C16 C17 C12 2.0(15)
C13 C12 C17 O2 178.5(9)
C11 C12 C17 O2 -1.9(15)
C13 C12 C17 C16 -1.5(14)
C11 C12 C17 C16 178.2(9)
Mn1 O5 C18 O7 -168.6(8)
Mn1 O5 C18 C19 9.5(17)
O7 C18 C19 C20 -75.2(12)
O5 C18 C19 C20 106.6(11)
C18 C19 C20 C25 -97.4(12)
C18 C19 C20 C21 80.8(12)
C25 C20 C21 C22 -2.0(15)
C19 C20 C21 C22 179.9(9)
C20 C21 C22 C23 1.8(16)
C21 C22 C23 C24 -1.4(19)
C22 C23 C24 C25 1.2(20)
C21 C20 C25 C24 1.8(16)
C19 C20 C25 C24 179.9(10)
C23 C24 C25 C20 -1.4(19)
